data_7248164
loop_
_publ_author_name
'Gavrikov, Andrey V.'
'Ilyukhin, Andrey B.'

_publ_section_title
;
 Union is strength: \p--\p stacking interactions are capable of preventing
 solid-state racemization of tris-chelate complexes
;
_journal_issue 12
_journal_name_full CrystEngComm
_journal_page_first 1677
_journal_page_last 1682
_journal_paper_doi 10.1039/D4CE00104D
_journal_volume 26
_journal_year 2024
_chemical_absolute_configuration ad
_chemical_formula_moiety 'C36 H24 N6 Zn, C12 H8 La N7 O15, 3(C2 H3 N)'
_chemical_formula_sum 'C54 H41 La N16 O15 Zn'
_chemical_formula_weight 1358.31
_space_group_IT_number 19
_space_group_name_Hall 'P 2ac 2ab'
_space_group_name_H-M_alt 'P 21 21 21'
_symmetry_cell_setting orthorhombic
_symmetry_Int_Tables_number 19
_symmetry_space_group_name_Hall 'P 2ac 2ab'
_symmetry_space_group_name_H-M 'P 21 21 21'
_atom_sites_solution_hydrogens geom
_audit_conform_dict_location ftp://ftp.iucr.org/pub/cif_core.dic
_audit_conform_dict_name cif_core.dic
_audit_conform_dict_version 2.4.3
_audit_creation_date 2022-03-18T17:20:23-00:00
_audit_creation_method 'WinGX routine CIF_UPDATE'
_audit_update_record
;
2023-09-15 deposited with the CCDC.	2024-02-14 downloaded from the CCDC.
;
_cell_angle_alpha 90
_cell_angle_beta 90
_cell_angle_gamma 90
_cell_formula_units_Z 4
_cell_length_a 12.4889(8)
_cell_length_b 20.1897(13)
_cell_length_c 21.9131(17)
_cell_measurement_reflns_used 9775
_cell_measurement_temperature 100(2)
_cell_measurement_theta_max 29.81
_cell_measurement_theta_min 2.59
_cell_volume 5525.3(7)
_computing_cell_refinement 'Bruker SAINT'
_computing_data_collection 'Bruker APEX3'
_computing_data_reduction 'Bruker SAINT'
_computing_molecular_graphics 'Bruker SHELXTL'
_computing_publication_material 'Bruker SHELXTL'
_computing_structure_refinement 'SHELXL-2018/3 (Sheldrick, 2018)'
_computing_structure_solution 'SHELXS-2018 (Sheldrick, 2015)'
_diffrn_ambient_temperature 100(2)
_diffrn_measured_fraction_theta_full 0.999
_diffrn_measured_fraction_theta_max 0.986
_diffrn_measurement_device_type 'Bruker AXS D8 VENTURE PHOTON III C14 IuS 3.0'
_diffrn_measurement_method '\w scans'
_diffrn_radiation_monochromator graphite
_diffrn_radiation_type MoK\a
_diffrn_radiation_wavelength 0.71073
_diffrn_reflns_av_R_equivalents 0.059
_diffrn_reflns_av_unetI/netI 0.0613
_diffrn_reflns_Laue_measured_fraction_full 0.999
_diffrn_reflns_Laue_measured_fraction_max 0.986
_diffrn_reflns_limit_h_max 17
_diffrn_reflns_limit_h_min -17
_diffrn_reflns_limit_k_max 28
_diffrn_reflns_limit_k_min -26
_diffrn_reflns_limit_l_max 30
_diffrn_reflns_limit_l_min -30
_diffrn_reflns_number 61717
_diffrn_reflns_point_group_measured_fraction_full 0.999
_diffrn_reflns_point_group_measured_fraction_max 0.962
_diffrn_reflns_theta_full 25.242
_diffrn_reflns_theta_max 30.08
_diffrn_reflns_theta_min 2.115
_diffrn_standards_number 0
_exptl_absorpt_coefficient_mu 1.282
_exptl_absorpt_correction_T_max 0.746
_exptl_absorpt_correction_T_min 0.6375
_exptl_absorpt_correction_type multi-scan
_exptl_absorpt_process_details
;
 SADABS 2016/2: Krause, L., Herbst-Irmer, R., Sheldrick G.M. & Stalke D.,
 J. Appl. Cryst. 48 (2015) 3-10
;
_exptl_crystal_colour colourless
_exptl_crystal_density_diffrn 1.633
_exptl_crystal_description block
_exptl_crystal_F_000 2736
_exptl_crystal_size_max 0.24
_exptl_crystal_size_mid 0.2
_exptl_crystal_size_min 0.04
_refine_diff_density_max 0.384
_refine_diff_density_min -0.566
_refine_diff_density_rms 0.091
_refine_ls_abs_structure_details
;
 Flack x determined using 5209 quotients [(I+)-(I-)]/[(I+)+(I-)]
 (Parsons, Flack and Wagner, Acta Cryst. B69 (2013) 249-259).
;
_refine_ls_abs_structure_Flack -0.015(5)
_refine_ls_extinction_method none
_refine_ls_goodness_of_fit_ref 0.997
_refine_ls_hydrogen_treatment constr
_refine_ls_matrix_type full
_refine_ls_number_parameters 787
_refine_ls_number_reflns 15620
_refine_ls_number_restraints 0
_refine_ls_restrained_S_all 0.997
_refine_ls_R_factor_all 0.0488
_refine_ls_R_factor_gt 0.0337
_refine_ls_shift/su_max 0.001
_refine_ls_shift/su_mean 0
_refine_ls_structure_factor_coef Fsqd
_refine_ls_weighting_details 'w=1/[\s^2^(Fo^2^)+(0.0200P)^2^+1.0000P] where P=(Fo^2^+2Fc^2^)/3'
_refine_ls_weighting_scheme calc
_refine_ls_wR_factor_gt 0.0568
_refine_ls_wR_factor_ref 0.0617
_reflns_Friedel_coverage 0.788
_reflns_Friedel_fraction_full 1
_reflns_Friedel_fraction_max 0.933
_reflns_number_gt 13422
_reflns_number_total 15620
_reflns_threshold_expression 'I > 2\s(I)'
_cod_data_source_file d4ce00104d2.cif
_cod_data_source_block ZnLaPhen_3MeCN_100K
_cod_depositor_comments 'Adding full bibliography for 7248144--7248174.cif.'
_cod_database_code 7248164
_shelx_estimated_absorpt_t_min 0.748
_shelx_estimated_absorpt_t_max 0.951

loop_
_symmetry_equiv_pos_as_xyz
'x, y, z'
'-x+1/2, -y, z+1/2'
'-x, y+1/2, -z+1/2'
'x+1/2, -y+1/2, -z'

loop_
_atom_site_label
_atom_site_type_symbol
_atom_site_fract_x
_atom_site_fract_y
_atom_site_fract_z
_atom_site_U_iso_or_equiv
_atom_site_adp_type
_atom_site_occupancy
_atom_site_site_symmetry_order
_atom_site_calc_flag
_atom_site_refinement_flags_posn
_atom_site_refinement_flags_adp
_atom_site_refinement_flags_occupancy
_atom_site_disorder_assembly
_atom_site_disorder_group
La1 La 0.62266(2) 0.55377(2) 0.51911(2) 0.01418(5) Uani 1 1 d . . . . .
Zn1 Zn 0.24506(3) 0.47915(2) 0.25274(2) 0.01491(9) Uani 1 1 d . . . . .
O1 O 0.53838(19) 0.53554(12) 0.40914(13) 0.0188(6) Uani 1 1 d . . . . .
O2 O 0.68483(19) 0.59253(13) 0.40744(13) 0.0190(6) Uani 1 1 d . . . . .
O3 O 0.5977(2) 0.57424(13) 0.32279(13) 0.0242(7) Uani 1 1 d . . . . .
O4 O 0.52806(18) 0.66107(11) 0.47871(14) 0.0205(5) Uani 1 1 d . . . . .
O5 O 0.69013(18) 0.67969(12) 0.51010(13) 0.0201(6) Uani 1 1 d . . . . .
O6 O 0.5912(2) 0.76151(11) 0.47760(15) 0.0278(6) Uani 1 1 d . . . . .
O7 O 0.5535(2) 0.63734(13) 0.60757(13) 0.0231(6) Uani 1 1 d . . . . .
O8 O 0.7113(2) 0.59587(13) 0.62135(13) 0.0199(6) Uani 1 1 d . . . . .
O9 O 0.6483(2) 0.66727(14) 0.68651(14) 0.0307(7) Uani 1 1 d . . . . .
O10 O 0.5435(2) 0.49725(13) 0.62144(13) 0.0210(6) Uani 1 1 d . . . . .
O11 O 0.68506(19) 0.45079(14) 0.58366(12) 0.0211(6) Uani 1 1 d . . . . .
O12 O 0.6039(2) 0.40549(14) 0.66103(14) 0.0328(8) Uani 1 1 d . . . . .
O13 O 0.41422(18) 0.54816(12) 0.51922(13) 0.0196(5) Uani 1 1 d . . . . .
O14 O 0.48580(18) 0.45169(13) 0.50466(11) 0.0194(6) Uani 1 1 d . . . . .
O15 O 0.31255(19) 0.46322(14) 0.50087(13) 0.0279(7) Uani 1 1 d . . . . .
N7 N 0.7251(2) 0.45561(15) 0.45376(15) 0.0168(7) Uani 1 1 d . . . . .
N8 N 0.8424(2) 0.55039(14) 0.51445(14) 0.0162(6) Uani 1 1 d . . . . .
N9 N 0.6068(2) 0.56782(14) 0.37848(14) 0.0162(7) Uani 1 1 d . . . . .
N10 N 0.6027(2) 0.70217(14) 0.48876(15) 0.0185(7) Uani 1 1 d . . . . .
N11 N 0.6373(3) 0.63457(15) 0.63941(15) 0.0201(7) Uani 1 1 d . . . . .
N12 N 0.6098(2) 0.45035(16) 0.62348(14) 0.0211(7) Uani 1 1 d . . . . .
N13 N 0.4021(2) 0.48683(16) 0.50797(14) 0.0192(7) Uani 1 1 d . . . . .
N1 N 0.2881(2) 0.39742(15) 0.30954(15) 0.0179(7) Uani 1 1 d . . . . .
N2 N 0.2255(2) 0.39567(15) 0.19182(15) 0.0163(7) Uani 1 1 d . . . . .
N3 N 0.4162(2) 0.48758(15) 0.22910(15) 0.0197(7) Uani 1 1 d . . . . .
N4 N 0.2462(2) 0.55347(17) 0.18246(14) 0.0203(6) Uani 1 1 d . . . . .
N5 N 0.0789(2) 0.48740(14) 0.27499(14) 0.0148(6) Uani 1 1 d . . . . .
N6 N 0.2455(2) 0.55362(16) 0.32321(13) 0.0158(6) Uani 1 1 d . . . . .
C1 C 0.3213(3) 0.39935(19) 0.36699(19) 0.0214(9) Uani 1 1 d . . . . .
H1A H 0.314251 0.439685 0.388946 0.026 Uiso 1 1 calc R U . . .
C2 C 0.3659(3) 0.34499(19) 0.39657(19) 0.0272(9) Uani 1 1 d . . . . .
H2A H 0.388969 0.348438 0.437756 0.033 Uiso 1 1 calc R U . . .
C3 C 0.3761(4) 0.28634(19) 0.3655(2) 0.0308(9) Uani 1 1 d . . . . .
H3A H 0.407386 0.249022 0.38495 0.037 Uiso 1 1 calc R U . . .
C4 C 0.3403(3) 0.28149(19) 0.3050(2) 0.0251(9) Uani 1 1 d . . . . .
C5 C 0.3440(4) 0.22186(19) 0.2695(2) 0.0319(11) Uani 1 1 d . . . . .
H5A H 0.372945 0.182741 0.287071 0.038 Uiso 1 1 calc R U . . .
C6 C 0.3075(3) 0.2203(2) 0.2121(2) 0.0294(10) Uani 1 1 d . . . . .
H6A H 0.30961 0.179813 0.190104 0.035 Uiso 1 1 calc R U . . .
C7 C 0.2650(3) 0.27863(18) 0.18283(19) 0.0209(8) Uani 1 1 d . . . . .
C8 C 0.2288(3) 0.28013(19) 0.12217(19) 0.0228(9) Uani 1 1 d . . . . .
H8A H 0.230136 0.241108 0.097955 0.027 Uiso 1 1 calc R U . . .
C9 C 0.1913(3) 0.33846(19) 0.09824(19) 0.0228(9) Uani 1 1 d . . . . .
H9A H 0.165197 0.340227 0.057564 0.027 Uiso 1 1 calc R U . . .
C10 C 0.1923(3) 0.39523(19) 0.13465(19) 0.0203(8) Uani 1 1 d . . . . .
H10A H 0.167841 0.435634 0.11735 0.024 Uiso 1 1 calc R U . . .
C11 C 0.2618(3) 0.33805(17) 0.21611(18) 0.0171(8) Uani 1 1 d . . . . .
C12 C 0.2971(3) 0.33927(18) 0.27848(19) 0.0187(8) Uani 1 1 d . . . . .
C13 C 0.4980(3) 0.4518(2) 0.2496(2) 0.0259(9) Uani 1 1 d . . . . .
H13A H 0.48514 0.420293 0.280978 0.031 Uiso 1 1 calc R U . . .
C14 C 0.6018(3) 0.4586(2) 0.2272(2) 0.0331(11) Uani 1 1 d . . . . .
H14A H 0.657738 0.431205 0.242328 0.04 Uiso 1 1 calc R U . . .
C15 C 0.6225(4) 0.5049(2) 0.1833(2) 0.0351(11) Uani 1 1 d . . . . .
H15A H 0.69304 0.510524 0.167922 0.042 Uiso 1 1 calc R U . . .
C16 C 0.5387(3) 0.5437(2) 0.1613(2) 0.0277(10) Uani 1 1 d . . . . .
C17 C 0.5530(4) 0.5936(2) 0.1158(2) 0.0353(12) Uani 1 1 d . . . . .
H17A H 0.622934 0.602263 0.10069 0.042 Uiso 1 1 calc R U . . .
C18 C 0.4700(4) 0.6285(2) 0.0938(2) 0.0353(12) Uani 1 1 d . . . . .
H18A H 0.482283 0.661495 0.063674 0.042 Uiso 1 1 calc R U . . .
C19 C 0.3625(4) 0.61682(19) 0.11528(19) 0.0296(10) Uani 1 1 d . . . . .
C20 C 0.2726(4) 0.6501(2) 0.0939(2) 0.0384(12) Uani 1 1 d . . . . .
H20A H 0.280688 0.68322 0.063512 0.046 Uiso 1 1 calc R U . . .
C21 C 0.1730(4) 0.6360(2) 0.1159(2) 0.0357(12) Uani 1 1 d . . . . .
H21A H 0.111851 0.659101 0.101218 0.043 Uiso 1 1 calc R U . . .
C22 C 0.1629(4) 0.5865(2) 0.1608(2) 0.0275(10) Uani 1 1 d . . . . .
H22A H 0.093605 0.576412 0.176055 0.033 Uiso 1 1 calc R U . . .
C23 C 0.3455(3) 0.56885(18) 0.16030(19) 0.0220(9) Uani 1 1 d . . . . .
C24 C 0.4348(3) 0.53253(18) 0.18440(19) 0.0206(9) Uani 1 1 d . . . . .
C25 C -0.0022(3) 0.45241(19) 0.25285(18) 0.0176(7) Uani 1 1 d . . . . .
H25A H 0.012919 0.4167 0.225967 0.021 Uiso 1 1 calc R U . . .
C26 C -0.1092(3) 0.46587(18) 0.26740(18) 0.0215(8) Uani 1 1 d . . . . .
H26A H -0.165177 0.439631 0.250775 0.026 Uiso 1 1 calc R U . . .
C27 C -0.1320(3) 0.51752(18) 0.30603(18) 0.0222(8) Uani 1 1 d . . . . .
H27A H -0.204302 0.528075 0.315469 0.027 Uiso 1 1 calc R U . . .
C28 C -0.0483(3) 0.5546(2) 0.33149(17) 0.0174(7) Uani 1 1 d . . . . .
C29 C -0.0644(3) 0.60816(18) 0.37388(18) 0.0191(8) Uani 1 1 d . . . . .
H29A H -0.135205 0.620483 0.385034 0.023 Uiso 1 1 calc R U . . .
C30 C 0.0194(3) 0.64112(18) 0.39800(18) 0.0188(8) Uani 1 1 d . . . . .
H30A H 0.006567 0.676683 0.42542 0.023 Uiso 1 1 calc R U . . .
C31 C 0.1276(3) 0.62360(16) 0.38311(16) 0.0170(7) Uani 1 1 d . . . . .
C32 C 0.2178(3) 0.65434(19) 0.40919(19) 0.0203(9) Uani 1 1 d . . . . .
H32A H 0.209321 0.68888 0.438225 0.024 Uiso 1 1 calc R U . . .
C33 C 0.3180(3) 0.63387(19) 0.39223(19) 0.0228(9) Uani 1 1 d . . . . .
H33A H 0.379733 0.653243 0.410176 0.027 Uiso 1 1 calc R U . . .
C34 C 0.3285(3) 0.58412(19) 0.34818(19) 0.0200(9) Uani 1 1 d . . . . .
H34A H 0.398427 0.571655 0.335599 0.024 Uiso 1 1 calc R U . . .
C35 C 0.1456(3) 0.57252(16) 0.34099(17) 0.0149(8) Uani 1 1 d . . . . .
C36 C 0.0568(3) 0.53728(16) 0.31470(17) 0.0144(8) Uani 1 1 d . . . . .
C37 C 0.6713(3) 0.41022(18) 0.42305(18) 0.0205(8) Uani 1 1 d . . . . .
H37A H 0.595405 0.413613 0.422453 0.025 Uiso 1 1 calc R U . . .
C38 C 0.7183(3) 0.35728(19) 0.3912(2) 0.0238(9) Uani 1 1 d . . . . .
H38A H 0.675382 0.325991 0.369984 0.029 Uiso 1 1 calc R U . . .
C39 C 0.8274(3) 0.35199(19) 0.39156(19) 0.0234(9) Uani 1 1 d . . . . .
H39A H 0.861707 0.316888 0.370324 0.028 Uiso 1 1 calc R U . . .
C40 C 0.8885(3) 0.39917(17) 0.42376(18) 0.0196(8) Uani 1 1 d . . . . .
C41 C 1.0038(3) 0.39698(19) 0.4244(2) 0.0237(9) Uani 1 1 d . . . . .
H41A H 1.040168 0.362945 0.402809 0.028 Uiso 1 1 calc R U . . .
C42 C 1.0602(3) 0.4426(2) 0.45519(18) 0.0217(8) Uani 1 1 d . . . . .
H42A H 1.136123 0.439882 0.455694 0.026 Uiso 1 1 calc R U . . .
C43 C 1.0082(3) 0.49525(16) 0.48730(18) 0.0169(7) Uani 1 1 d . . . . .
C44 C 1.0662(3) 0.54299(16) 0.52037(19) 0.0194(8) Uani 1 1 d . . . . .
H44A H 1.141928 0.540101 0.523456 0.023 Uiso 1 1 calc R U . . .
C45 C 1.0122(3) 0.59338(18) 0.54789(18) 0.0191(8) Uani 1 1 d . . . . .
H45A H 1.049838 0.626454 0.57004 0.023 Uiso 1 1 calc R U . . .
C46 C 0.9002(3) 0.59586(18) 0.54310(18) 0.0193(8) Uani 1 1 d . . . . .
H46A H 0.863787 0.632096 0.561388 0.023 Uiso 1 1 calc R U . . .
C47 C 0.8953(3) 0.49996(16) 0.48620(18) 0.0176(8) Uani 1 1 d . . . . .
C48 C 0.8348(3) 0.45055(18) 0.45394(16) 0.0156(7) Uani 1 1 d . . . . .
N14 N 0.4816(4) 0.2621(2) 0.5099(2) 0.0528(13) Uani 1 1 d . . . . .
N15 N 0.4246(3) 0.7175(2) 0.8223(2) 0.0459(11) Uani 1 1 d . . . . .
N16 N 0.3510(5) 0.7345(3) 0.2242(3) 0.101(2) Uani 1 1 d . . . . .
C49 C 0.5645(5) 0.2758(2) 0.5271(2) 0.0442(14) Uani 1 1 d . . . . .
C50 C 0.6709(4) 0.2921(2) 0.5496(3) 0.0500(14) Uani 1 1 d . . . . .
H50A H 0.684299 0.268029 0.587663 0.075 Uiso 1 1 calc R U . . .
H50B H 0.675501 0.339838 0.55715 0.075 Uiso 1 1 calc R U . . .
H50C H 0.724472 0.279341 0.519101 0.075 Uiso 1 1 calc R U . . .
C51 C 0.4715(4) 0.7485(2) 0.7886(2) 0.0303(10) Uani 1 1 d . . . . .
C52 C 0.5327(5) 0.7882(2) 0.7465(3) 0.0554(16) Uani 1 1 d . . . . .
H52A H 0.505586 0.833736 0.746867 0.083 Uiso 1 1 calc R U . . .
H52B H 0.525899 0.76979 0.705294 0.083 Uiso 1 1 calc R U . . .
H52C H 0.608173 0.78801 0.758708 0.083 Uiso 1 1 calc R U . . .
C53 C 0.3792(5) 0.7566(2) 0.2683(2) 0.0500(13) Uani 1 1 d . . . . .
C54 C 0.4163(4) 0.7857(2) 0.3251(2) 0.0448(13) Uani 1 1 d . . . . .
H54A H 0.482514 0.810471 0.317692 0.067 Uiso 1 1 calc R U . . .
H54B H 0.430032 0.750497 0.354915 0.067 Uiso 1 1 calc R U . . .
H54C H 0.361427 0.815741 0.341089 0.067 Uiso 1 1 calc R U . . .

loop_
_atom_site_aniso_label
_atom_site_aniso_U_11
_atom_site_aniso_U_22
_atom_site_aniso_U_33
_atom_site_aniso_U_23
_atom_site_aniso_U_13
_atom_site_aniso_U_12
La1 0.01056(8) 0.01609(8) 0.01588(9) -0.00073(10) -0.00033(9) -0.00066(9)
Zn1 0.01114(18) 0.01578(18) 0.0178(2) 0.00007(18) 0.00000(18) 0.00143(17)
O1 0.0137(12) 0.0214(14) 0.0213(15) 0.0041(11) 0.0019(11) -0.0031(10)
O2 0.0129(12) 0.0229(13) 0.0214(16) -0.0010(12) -0.0017(11) -0.0037(11)
O3 0.0272(16) 0.0315(15) 0.0139(15) -0.0013(12) -0.0001(11) -0.0047(12)
O4 0.0169(11) 0.0186(12) 0.0262(15) -0.0010(13) -0.0040(13) -0.0026(10)
O5 0.0161(12) 0.0194(12) 0.0249(17) -0.0011(12) -0.0024(12) -0.0004(10)
O6 0.0345(15) 0.0142(11) 0.0348(17) 0.0020(13) -0.0013(15) 0.0012(11)
O7 0.0167(13) 0.0270(15) 0.0255(17) -0.0033(13) 0.0003(12) 0.0022(12)
O8 0.0162(13) 0.0221(13) 0.0214(16) -0.0022(12) -0.0012(11) 0.0009(11)
O9 0.0371(18) 0.0314(15) 0.0237(17) -0.0112(13) 0.0029(13) -0.0048(14)
O10 0.0181(13) 0.0230(14) 0.0218(16) 0.0007(12) 0.0006(11) 0.0002(11)
O11 0.0186(12) 0.0228(13) 0.0218(15) 0.0013(13) 0.0005(11) -0.0012(13)
O12 0.0385(19) 0.0310(15) 0.0288(18) 0.0150(14) 0.0009(15) -0.0019(14)
O13 0.0156(10) 0.0211(12) 0.0222(14) -0.0041(16) 0.0012(11) -0.0006(10)
O14 0.0145(11) 0.0222(12) 0.0214(15) -0.0023(12) 0.0013(10) 0.0010(11)
O15 0.0140(12) 0.0392(17) 0.0306(18) -0.0042(13) 0.0001(11) -0.0106(11)
N7 0.0151(14) 0.0156(15) 0.0196(17) -0.0011(13) -0.0002(12) -0.0005(12)
N8 0.0152(12) 0.0175(13) 0.0161(16) -0.0003(17) 0.0010(12) 0.0001(12)
N9 0.0133(15) 0.0170(15) 0.0183(17) -0.0005(12) 0.0022(12) 0.0017(12)
N10 0.0210(16) 0.0188(14) 0.0158(18) -0.0047(13) 0.0016(13) 0.0004(12)
N11 0.0188(17) 0.0194(15) 0.0221(18) -0.0018(14) 0.0011(15) -0.0043(14)
N12 0.0189(15) 0.0246(15) 0.0198(17) -0.0007(15) -0.0025(13) -0.0069(16)
N13 0.0156(15) 0.0291(16) 0.0128(18) -0.0016(14) 0.0009(12) -0.0030(13)
N1 0.0151(15) 0.0185(15) 0.0202(19) 0.0001(14) -0.0011(13) 0.0002(13)
N2 0.0120(14) 0.0205(15) 0.0164(17) 0.0011(13) -0.0015(13) 0.0002(12)
N3 0.0150(14) 0.0203(16) 0.0238(19) -0.0048(14) 0.0035(13) -0.0025(13)
N4 0.0229(15) 0.0199(14) 0.0181(16) -0.0004(15) -0.0016(13) -0.0030(17)
N5 0.0131(14) 0.0146(14) 0.0166(17) -0.0007(13) 0.0007(12) -0.0009(12)
N6 0.0125(13) 0.0177(13) 0.0172(16) 0.0000(14) -0.0021(12) 0.0042(15)
C1 0.022(2) 0.0210(19) 0.021(2) -0.0004(17) -0.0020(17) -0.0011(17)
C2 0.032(2) 0.028(2) 0.022(2) 0.0041(17) -0.007(2) 0.004(2)
C3 0.036(2) 0.0253(19) 0.031(2) 0.0093(18) -0.007(2) 0.005(2)
C4 0.028(2) 0.0208(19) 0.027(2) 0.0025(18) -0.0019(18) 0.0032(17)
C5 0.044(3) 0.0178(19) 0.034(3) -0.0020(19) -0.009(2) 0.0093(18)
C6 0.034(2) 0.0192(19) 0.035(3) -0.0048(19) -0.001(2) 0.0074(18)
C7 0.0188(18) 0.0192(17) 0.025(2) -0.0033(16) -0.0001(17) 0.0003(16)
C8 0.0204(19) 0.0242(19) 0.024(2) -0.0098(17) 0.0044(17) -0.0002(16)
C9 0.0226(19) 0.028(2) 0.018(2) -0.0027(18) -0.0012(17) 0.0000(17)
C10 0.0179(18) 0.0227(19) 0.020(2) -0.0008(17) -0.0010(16) 0.0030(16)
C11 0.0150(17) 0.0155(16) 0.021(2) -0.0015(16) 0.0013(16) -0.0003(15)
C12 0.0177(18) 0.0156(17) 0.023(2) -0.0002(16) -0.0026(16) 0.0023(15)
C13 0.0162(16) 0.0264(19) 0.035(2) -0.006(2) 0.0020(17) 0.0004(17)
C14 0.016(2) 0.036(2) 0.047(3) -0.016(2) 0.0020(18) 0.0015(17)
C15 0.0167(18) 0.037(2) 0.051(3) -0.025(2) 0.013(2) -0.005(2)
C16 0.028(2) 0.026(2) 0.029(2) -0.0163(19) 0.0098(18) -0.0133(18)
C17 0.043(3) 0.033(2) 0.030(3) -0.014(2) 0.016(2) -0.018(2)
C18 0.055(3) 0.031(2) 0.020(2) -0.006(2) 0.010(2) -0.025(2)
C19 0.046(3) 0.0230(19) 0.020(2) -0.0035(17) -0.001(2) -0.015(2)
C20 0.065(3) 0.026(2) 0.024(3) 0.0051(19) -0.011(2) -0.018(2)
C21 0.053(3) 0.023(2) 0.031(3) 0.003(2) -0.022(2) -0.003(2)
C22 0.031(2) 0.022(2) 0.029(3) -0.0010(19) -0.008(2) -0.0041(18)
C23 0.028(2) 0.020(2) 0.017(2) -0.0059(16) 0.0015(16) -0.0101(16)
C24 0.0212(19) 0.0211(19) 0.019(2) -0.0107(16) 0.0046(16) -0.0069(16)
C25 0.0157(15) 0.0180(16) 0.0190(19) -0.0019(18) 0.0008(15) 0.0001(16)
C26 0.0136(18) 0.0277(19) 0.023(2) -0.0010(16) -0.0007(15) -0.0039(15)
C27 0.0146(17) 0.0277(19) 0.024(2) 0.0036(17) 0.0020(17) -0.0015(18)
C28 0.0139(15) 0.0187(16) 0.020(2) 0.0046(18) 0.0015(14) 0.0009(17)
C29 0.0143(17) 0.0226(19) 0.020(2) -0.0014(17) 0.0044(16) 0.0045(15)
C30 0.0199(18) 0.0195(18) 0.017(2) -0.0026(16) 0.0041(16) 0.0019(16)
C31 0.0184(16) 0.0168(16) 0.0159(18) 0.0004(14) 0.0011(17) 0.0016(17)
C32 0.0200(19) 0.0199(18) 0.021(2) -0.0036(17) -0.0022(16) -0.0017(16)
C33 0.021(2) 0.023(2) 0.024(2) -0.0017(18) -0.0065(17) -0.0043(17)
C34 0.0119(17) 0.0236(19) 0.024(2) 0.0004(18) -0.0019(16) 0.0005(16)
C35 0.0123(17) 0.0159(16) 0.017(2) 0.0021(14) 0.0008(14) 0.0027(13)
C36 0.0128(16) 0.0161(18) 0.0143(19) 0.0057(14) -0.0007(14) 0.0002(13)
C37 0.0150(17) 0.0243(19) 0.022(2) -0.0012(17) -0.0016(16) 0.0001(16)
C38 0.026(2) 0.0211(19) 0.024(2) -0.0044(17) 0.0001(18) -0.0041(16)
C39 0.025(2) 0.023(2) 0.022(2) -0.0053(18) 0.0018(18) 0.0010(17)
C40 0.0196(19) 0.0189(17) 0.020(2) 0.0033(15) 0.0038(17) 0.0021(16)
C41 0.0173(19) 0.024(2) 0.030(3) -0.0005(18) 0.0045(18) 0.0046(17)
C42 0.0135(16) 0.0258(19) 0.026(2) 0.003(2) 0.0022(15) 0.0014(17)
C43 0.0151(16) 0.0195(16) 0.016(2) 0.0041(17) 0.0025(15) -0.0007(14)
C44 0.0101(14) 0.0249(19) 0.023(2) 0.0045(19) -0.0007(16) -0.0048(14)
C45 0.0140(17) 0.0213(18) 0.022(2) 0.0003(17) -0.0017(16) -0.0081(15)
C46 0.0179(19) 0.0189(17) 0.021(2) -0.0005(16) 0.0029(15) -0.0010(14)
C47 0.0163(17) 0.0189(16) 0.018(2) 0.0053(16) 0.0005(16) -0.0012(13)
C48 0.0150(15) 0.0163(16) 0.0157(18) 0.0047(17) 0.0015(14) 0.0006(16)
N14 0.087(3) 0.034(2) 0.038(3) 0.004(2) -0.014(3) 0.026(2)
N15 0.043(2) 0.048(3) 0.046(3) 0.021(2) -0.009(2) 0.000(2)
N16 0.128(6) 0.112(5) 0.062(4) -0.051(4) -0.032(4) 0.051(4)
C49 0.085(4) 0.025(2) 0.022(3) 0.001(2) -0.009(3) 0.022(3)
C50 0.071(4) 0.040(3) 0.038(3) -0.003(3) -0.001(3) 0.011(3)
C51 0.036(2) 0.025(2) 0.030(3) 0.005(2) -0.011(2) 0.0021(19)
C52 0.088(4) 0.025(2) 0.053(4) 0.010(3) 0.029(3) 0.004(3)
C53 0.060(3) 0.047(3) 0.042(3) -0.009(3) 0.001(3) 0.020(3)
C54 0.049(3) 0.044(3) 0.041(3) -0.009(2) 0.002(3) -0.008(2)

loop_
_atom_type_symbol
_atom_type_description
_atom_type_scat_dispersion_real
_atom_type_scat_dispersion_imag
_atom_type_scat_source
C C 0.0033 0.0016 'International Tables Vol C Tables 4.2.6.8 and 6.1.1.4'
H H 0 0 'International Tables Vol C Tables 4.2.6.8 and 6.1.1.4'
La La -0.2871 2.4523 'International Tables Vol C Tables 4.2.6.8 and 6.1.1.4'
N N 0.0061 0.0033 'International Tables Vol C Tables 4.2.6.8 and 6.1.1.4'
Zn Zn 0.2839 1.4301 'International Tables Vol C Tables 4.2.6.8 and 6.1.1.4'
O O 0.0106 0.006 'International Tables Vol C Tables 4.2.6.8 and 6.1.1.4'

loop_
_geom_angle_atom_site_label_1
_geom_angle_atom_site_label_2
_geom_angle_atom_site_label_3
_geom_angle
_geom_angle_site_symmetry_1
_geom_angle_site_symmetry_3
_geom_angle_publ_flag
O13 La1 O4 65.54(8) . . ?
O13 La1 O11 105.12(8) . . ?
O4 La1 O11 165.34(8) . . ?
O13 La1 O8 115.60(8) . . ?
O4 La1 O8 102.09(8) . . ?
O11 La1 O8 70.98(8) . . ?
O13 La1 O1 66.34(8) . . ?
O4 La1 O1 68.25(8) . . ?
O11 La1 O1 119.70(8) . . ?
O8 La1 O1 168.87(8) . . ?
O13 La1 O2 107.61(8) . . ?
O4 La1 O2 65.26(8) . . ?
O11 La1 O2 129.38(8) . . ?
O8 La1 O2 123.97(8) . . ?
O1 La1 O2 47.75(7) . . ?
O13 La1 O5 110.78(7) . . ?
O4 La1 O5 48.27(7) . . ?
O11 La1 O5 133.97(8) . . ?
O8 La1 O5 68.04(8) . . ?
O1 La1 O5 100.89(8) . . ?
O2 La1 O5 64.29(8) . . ?
O13 La1 O14 48.20(7) . . ?
O4 La1 O14 107.84(7) . . ?
O11 La1 O14 69.33(8) . . ?
O8 La1 O14 127.70(8) . . ?
O1 La1 O14 62.36(7) . . ?
O2 La1 O14 107.41(8) . . ?
O5 La1 O14 156.05(7) . . ?
O13 La1 O10 67.39(8) . . ?
O4 La1 O10 117.65(8) . . ?
O11 La1 O10 47.87(8) . . ?
O8 La1 O10 65.49(8) . . ?
O1 La1 O10 123.32(8) . . ?
O2 La1 O10 170.12(8) . . ?
O5 La1 O10 125.12(8) . . ?
O14 La1 O10 62.80(8) . . ?
O13 La1 O7 73.02(8) . . ?
O4 La1 O7 65.39(9) . . ?
O11 La1 O7 101.64(8) . . ?
O8 La1 O7 47.65(8) . . ?
O1 La1 O7 127.50(8) . . ?
O2 La1 O7 124.24(8) . . ?
O5 La1 O7 64.12(8) . . ?
O14 La1 O7 110.95(8) . . ?
O10 La1 O7 63.45(9) . . ?
O13 La1 N8 175.57(8) . . ?
O4 La1 N8 117.27(8) . . ?
O11 La1 N8 72.82(8) . . ?
O8 La1 N8 67.71(9) . . ?
O1 La1 N8 111.03(9) . . ?
O2 La1 N8 71.60(8) . . ?
O5 La1 N8 72.98(8) . . ?
O14 La1 N8 127.59(8) . . ?
O10 La1 N8 112.69(9) . . ?
O7 La1 N8 111.13(9) . . ?
O13 La1 N7 115.62(8) . . ?
O4 La1 N7 128.84(10) . . ?
O11 La1 N7 64.81(8) . . ?
O8 La1 N7 118.52(9) . . ?
O1 La1 N7 67.25(8) . . ?
O2 La1 N7 66.55(9) . . ?
O5 La1 N7 119.75(8) . . ?
O14 La1 N7 71.58(8) . . ?
O10 La1 N7 107.27(8) . . ?
O7 La1 N7 164.95(9) . . ?
N8 La1 N7 59.98(9) . . ?
N1 Zn1 N5 99.88(11) . . ?
N1 Zn1 N4 162.72(12) . . ?
N5 Zn1 N4 96.64(12) . . ?
N1 Zn1 N6 96.94(12) . . ?
N5 Zn1 N6 77.59(11) . . ?
N4 Zn1 N6 91.51(11) . . ?
N1 Zn1 N2 77.65(12) . . ?
N5 Zn1 N2 95.25(11) . . ?
N4 Zn1 N2 95.88(12) . . ?
N6 Zn1 N2 170.28(12) . . ?
N1 Zn1 N3 87.28(12) . . ?
N5 Zn1 N3 171.10(11) . . ?
N4 Zn1 N3 76.78(12) . . ?
N6 Zn1 N3 96.42(11) . . ?
N2 Zn1 N3 91.42(11) . . ?
N9 O1 La1 98.2(2) . . ?
N9 O2 La1 96.9(2) . . ?
N10 O4 La1 98.68(18) . . ?
N10 O5 La1 95.48(18) . . ?
N11 O7 La1 95.9(2) . . ?
N11 O8 La1 99.1(2) . . ?
N12 O10 La1 96.1(2) . . ?
N12 O11 La1 98.9(2) . . ?
N13 O13 La1 99.26(18) . . ?
N13 O14 La1 95.07(19) . . ?
C37 N7 C48 117.2(3) . . ?
C37 N7 La1 121.8(2) . . ?
C48 N7 La1 120.9(2) . . ?
C46 N8 C47 117.9(3) . . ?
C46 N8 La1 120.6(2) . . ?
C47 N8 La1 121.3(2) . . ?
O3 N9 O2 121.7(3) . . ?
O3 N9 O1 121.1(3) . . ?
O2 N9 O1 117.1(3) . . ?
O6 N10 O4 121.1(3) . . ?
O6 N10 O5 121.4(3) . . ?
O4 N10 O5 117.5(3) . . ?
O9 N11 O7 122.2(3) . . ?
O9 N11 O8 120.6(3) . . ?
O7 N11 O8 117.3(3) . . ?
O12 N12 O10 122.7(3) . . ?
O12 N12 O11 120.4(3) . . ?
O10 N12 O11 116.9(3) . . ?
O15 N13 O14 121.9(3) . . ?
O15 N13 O13 120.8(3) . . ?
O14 N13 O13 117.3(3) . . ?
C1 N1 C12 118.3(3) . . ?
C1 N1 Zn1 127.5(3) . . ?
C12 N1 Zn1 113.3(3) . . ?
C10 N2 C11 118.1(3) . . ?
C10 N2 Zn1 128.8(3) . . ?
C11 N2 Zn1 112.8(2) . . ?
C13 N3 C24 118.5(3) . . ?
C13 N3 Zn1 128.6(3) . . ?
C24 N3 Zn1 112.8(2) . . ?
C22 N4 C23 118.1(4) . . ?
C22 N4 Zn1 127.1(3) . . ?
C23 N4 Zn1 114.8(3) . . ?
C25 N5 C36 118.3(3) . . ?
C25 N5 Zn1 128.0(2) . . ?
C36 N5 Zn1 113.6(2) . . ?
C34 N6 C35 118.0(3) . . ?
C34 N6 Zn1 128.5(2) . . ?
C35 N6 Zn1 113.4(2) . . ?
N1 C1 C2 123.0(4) . . ?
N1 C1 H1A 118.5 . . ?
C2 C1 H1A 118.5 . . ?
C3 C2 C1 119.1(4) . . ?
C3 C2 H2A 120.4 . . ?
C1 C2 H2A 120.4 . . ?
C2 C3 C4 120.0(4) . . ?
C2 C3 H3A 120 . . ?
C4 C3 H3A 120 . . ?
C3 C4 C12 116.9(4) . . ?
C3 C4 C5 124.1(4) . . ?
C12 C4 C5 118.9(4) . . ?
C6 C5 C4 121.2(4) . . ?
C6 C5 H5A 119.4 . . ?
C4 C5 H5A 119.4 . . ?
C5 C6 C7 121.7(4) . . ?
C5 C6 H6A 119.2 . . ?
C7 C6 H6A 119.2 . . ?
C11 C7 C8 117.6(4) . . ?
C11 C7 C6 118.5(4) . . ?
C8 C7 C6 123.9(4) . . ?
C9 C8 C7 119.4(4) . . ?
C9 C8 H8A 120.3 . . ?
C7 C8 H8A 120.3 . . ?
C8 C9 C10 118.9(4) . . ?
C8 C9 H9A 120.5 . . ?
C10 C9 H9A 120.5 . . ?
N2 C10 C9 123.4(4) . . ?
N2 C10 H10A 118.3 . . ?
C9 C10 H10A 118.3 . . ?
N2 C11 C7 122.6(4) . . ?
N2 C11 C12 117.5(3) . . ?
C7 C11 C12 120.0(3) . . ?
N1 C12 C4 122.6(4) . . ?
N1 C12 C11 117.7(3) . . ?
C4 C12 C11 119.7(3) . . ?
N3 C13 C14 122.9(4) . . ?
N3 C13 H13A 118.6 . . ?
C14 C13 H13A 118.6 . . ?
C15 C14 C13 119.4(4) . . ?
C15 C14 H14A 120.3 . . ?
C13 C14 H14A 120.3 . . ?
C14 C15 C16 119.1(4) . . ?
C14 C15 H15A 120.4 . . ?
C16 C15 H15A 120.4 . . ?
C15 C16 C24 118.4(4) . . ?
C15 C16 C17 123.0(4) . . ?
C24 C16 C17 118.6(4) . . ?
C18 C17 C16 121.6(4) . . ?
C18 C17 H17A 119.2 . . ?
C16 C17 H17A 119.2 . . ?
C17 C18 C19 121.0(4) . . ?
C17 C18 H18A 119.5 . . ?
C19 C18 H18A 119.5 . . ?
C20 C19 C23 116.7(4) . . ?
C20 C19 C18 124.3(4) . . ?
C23 C19 C18 119.0(4) . . ?
C21 C20 C19 121.2(4) . . ?
C21 C20 H20A 119.4 . . ?
C19 C20 H20A 119.4 . . ?
C20 C21 C22 118.4(4) . . ?
C20 C21 H21A 120.8 . . ?
C22 C21 H21A 120.8 . . ?
N4 C22 C21 122.6(4) . . ?
N4 C22 H22A 118.7 . . ?
C21 C22 H22A 118.7 . . ?
N4 C23 C19 123.1(4) . . ?
N4 C23 C24 117.2(3) . . ?
C19 C23 C24 119.7(4) . . ?
N3 C24 C16 121.6(4) . . ?
N3 C24 C23 118.4(3) . . ?
C16 C24 C23 120.0(4) . . ?
N5 C25 C26 122.8(3) . . ?
N5 C25 H25A 118.6 . . ?
C26 C25 H25A 118.6 . . ?
C27 C26 C25 119.1(3) . . ?
C27 C26 H26A 120.4 . . ?
C25 C26 H26A 120.4 . . ?
C26 C27 C28 119.7(4) . . ?
C26 C27 H27A 120.1 . . ?
C28 C27 H27A 120.1 . . ?
C27 C28 C36 117.3(4) . . ?
C27 C28 C29 123.6(3) . . ?
C36 C28 C29 119.0(3) . . ?
C30 C29 C28 121.0(3) . . ?
C30 C29 H29A 119.5 . . ?
C28 C29 H29A 119.5 . . ?
C29 C30 C31 121.4(3) . . ?
C29 C30 H30A 119.3 . . ?
C31 C30 H30A 119.3 . . ?
C35 C31 C32 117.6(3) . . ?
C35 C31 C30 118.8(3) . . ?
C32 C31 C30 123.6(3) . . ?
C33 C32 C31 119.2(4) . . ?
C33 C32 H32A 120.4 . . ?
C31 C32 H32A 120.4 . . ?
C32 C33 C34 119.3(4) . . ?
C32 C33 H33A 120.3 . . ?
C34 C33 H33A 120.3 . . ?
N6 C34 C33 123.1(3) . . ?
N6 C34 H34A 118.5 . . ?
C33 C34 H34A 118.5 . . ?
N6 C35 C31 122.7(3) . . ?
N6 C35 C36 117.0(3) . . ?
C31 C35 C36 120.3(3) . . ?
N5 C36 C28 122.7(3) . . ?
N5 C36 C35 117.8(3) . . ?
C28 C36 C35 119.5(3) . . ?
N7 C37 C38 124.6(3) . . ?
N7 C37 H37A 117.7 . . ?
C38 C37 H37A 117.7 . . ?
C39 C38 C37 118.2(4) . . ?
C39 C38 H38A 120.9 . . ?
C37 C38 H38A 120.9 . . ?
C38 C39 C40 119.3(4) . . ?
C38 C39 H39A 120.3 . . ?
C40 C39 H39A 120.3 . . ?
C48 C40 C39 118.6(4) . . ?
C48 C40 C41 119.7(3) . . ?
C39 C40 C41 121.7(4) . . ?
C42 C41 C40 120.6(4) . . ?
C42 C41 H41A 119.7 . . ?
C40 C41 H41A 119.7 . . ?
C41 C42 C43 121.3(3) . . ?
C41 C42 H42A 119.4 . . ?
C43 C42 H42A 119.4 . . ?
C44 C43 C47 118.5(3) . . ?
C44 C43 C42 121.9(3) . . ?
C47 C43 C42 119.6(3) . . ?
C45 C44 C43 119.0(3) . . ?
C45 C44 H44A 120.5 . . ?
C43 C44 H44A 120.5 . . ?
C44 C45 C46 119.2(3) . . ?
C44 C45 H45A 120.4 . . ?
C46 C45 H45A 120.4 . . ?
N8 C46 C45 123.6(3) . . ?
N8 C46 H46A 118.2 . . ?
C45 C46 H46A 118.2 . . ?
N8 C47 C43 121.8(3) . . ?
N8 C47 C48 119.2(3) . . ?
C43 C47 C48 119.1(3) . . ?
N7 C48 C40 122.0(3) . . ?
N7 C48 C47 118.3(3) . . ?
C40 C48 C47 119.7(3) . . ?
N14 C49 C50 178.8(6) . . ?
C49 C50 H50A 109.5 . . ?
C49 C50 H50B 109.5 . . ?
H50A C50 H50B 109.5 . . ?
C49 C50 H50C 109.5 . . ?
H50A C50 H50C 109.5 . . ?
H50B C50 H50C 109.5 . . ?
N15 C51 C52 179.0(6) . . ?
C51 C52 H52A 109.5 . . ?
C51 C52 H52B 109.5 . . ?
H52A C52 H52B 109.5 . . ?
C51 C52 H52C 109.5 . . ?
H52A C52 H52C 109.5 . . ?
H52B C52 H52C 109.5 . . ?
N16 C53 C54 179.4(8) . . ?
C53 C54 H54A 109.5 . . ?
C53 C54 H54B 109.5 . . ?
H54A C54 H54B 109.5 . . ?
C53 C54 H54C 109.5 . . ?
H54A C54 H54C 109.5 . . ?
H54B C54 H54C 109.5 . . ?

loop_
_geom_bond_atom_site_label_1
_geom_bond_atom_site_label_2
_geom_bond_distance
_geom_bond_site_symmetry_2
_geom_bond_publ_flag
La1 O13 2.606(2) . ?
La1 O4 2.622(2) . ?
La1 O11 2.633(3) . ?
La1 O8 2.639(3) . ?
La1 O1 2.655(3) . ?
La1 O2 2.684(3) . ?
La1 O5 2.685(2) . ?
La1 O14 2.696(2) . ?
La1 O10 2.703(3) . ?
La1 O7 2.711(3) . ?
La1 N8 2.747(3) . ?
La1 N7 2.760(3) . ?
Zn1 N1 2.136(3) . ?
Zn1 N5 2.139(3) . ?
Zn1 N4 2.150(3) . ?
Zn1 N6 2.155(3) . ?
Zn1 N2 2.164(3) . ?
Zn1 N3 2.206(3) . ?
O1 N9 1.267(4) . ?
O2 N9 1.266(4) . ?
O3 N9 1.232(4) . ?
O4 N10 1.267(3) . ?
O5 N10 1.272(4) . ?
O6 N10 1.231(3) . ?
O7 N11 1.260(4) . ?
O8 N11 1.273(4) . ?
O9 N11 1.233(4) . ?
O10 N12 1.259(4) . ?
O11 N12 1.283(4) . ?
O12 N12 1.226(4) . ?
O13 N13 1.272(4) . ?
O14 N13 1.265(4) . ?
O15 N13 1.226(4) . ?
N7 C37 1.321(5) . ?
N7 C48 1.374(4) . ?
N8 C46 1.326(5) . ?
N8 C47 1.363(4) . ?
N1 C1 1.326(5) . ?
N1 C12 1.362(5) . ?
N2 C10 1.320(5) . ?
N2 C11 1.357(5) . ?
N3 C13 1.330(5) . ?
N3 C24 1.355(5) . ?
N4 C22 1.325(5) . ?
N4 C23 1.367(5) . ?
N5 C25 1.327(4) . ?
N5 C36 1.359(4) . ?
N6 C34 1.324(5) . ?
N6 C35 1.362(4) . ?
C1 C2 1.391(5) . ?
C1 H1A 0.95 . ?
C2 C3 1.372(5) . ?
C2 H2A 0.95 . ?
C3 C4 1.403(6) . ?
C3 H3A 0.95 . ?
C4 C12 1.410(5) . ?
C4 C5 1.434(6) . ?
C5 C6 1.338(6) . ?
C5 H5A 0.95 . ?
C6 C7 1.442(6) . ?
C6 H6A 0.95 . ?
C7 C11 1.404(5) . ?
C7 C8 1.405(6) . ?
C8 C9 1.371(5) . ?
C8 H8A 0.95 . ?
C9 C10 1.397(5) . ?
C9 H9A 0.95 . ?
C10 H10A 0.95 . ?
C11 C12 1.437(5) . ?
C13 C14 1.393(5) . ?
C13 H13A 0.95 . ?
C14 C15 1.367(6) . ?
C14 H14A 0.95 . ?
C15 C16 1.393(6) . ?
C15 H15A 0.95 . ?
C16 C24 1.412(5) . ?
C16 C17 1.428(6) . ?
C17 C18 1.344(7) . ?
C17 H17A 0.95 . ?
C18 C19 1.442(6) . ?
C18 H18A 0.95 . ?
C19 C20 1.389(6) . ?
C19 C23 1.399(5) . ?
C20 C21 1.364(7) . ?
C20 H20A 0.95 . ?
C21 C22 1.408(6) . ?
C21 H21A 0.95 . ?
C22 H22A 0.95 . ?
C23 C24 1.435(5) . ?
C25 C26 1.400(5) . ?
C25 H25A 0.95 . ?
C26 C27 1.373(5) . ?
C26 H26A 0.95 . ?
C27 C28 1.401(5) . ?
C27 H27A 0.95 . ?
C28 C36 1.407(5) . ?
C28 C29 1.440(5) . ?
C29 C30 1.349(5) . ?
C29 H29A 0.95 . ?
C30 C31 1.434(5) . ?
C30 H30A 0.95 . ?
C31 C35 1.402(5) . ?
C31 C32 1.408(5) . ?
C32 C33 1.369(5) . ?
C32 H32A 0.95 . ?
C33 C34 1.399(6) . ?
C33 H33A 0.95 . ?
C34 H34A 0.95 . ?
C35 C36 1.438(5) . ?
C37 C38 1.405(5) . ?
C37 H37A 0.95 . ?
C38 C39 1.367(5) . ?
C38 H38A 0.95 . ?
C39 C40 1.410(5) . ?
C39 H39A 0.95 . ?
C40 C48 1.401(5) . ?
C40 C41 1.441(5) . ?
C41 C42 1.342(5) . ?
C41 H41A 0.95 . ?
C42 C43 1.431(5) . ?
C42 H42A 0.95 . ?
C43 C44 1.407(5) . ?
C43 C47 1.413(5) . ?
C44 C45 1.362(5) . ?
C44 H44A 0.95 . ?
C45 C46 1.404(5) . ?
C45 H45A 0.95 . ?
C46 H46A 0.95 . ?
C47 C48 1.437(5) . ?
N14 C49 1.137(7) . ?
N15 C51 1.130(6) . ?
N16 C53 1.121(7) . ?
C49 C50 1.455(7) . ?
C50 H50A 0.98 . ?
C50 H50B 0.98 . ?
C50 H50C 0.98 . ?
C51 C52 1.442(7) . ?
C52 H52A 0.98 . ?
C52 H52B 0.98 . ?
C52 H52C 0.98 . ?
C53 C54 1.453(7) . ?
C54 H54A 0.98 . ?
C54 H54B 0.98 . ?
C54 H54C 0.98 . ?
